data_2014926
loop_
_publ_author_name
'Poudeu Poudeu, Pierre F.'
'Ruck, Michael'

_publ_section_title
;
 Ag~3.5~Bi~7.5~S~13~, a new member (<i>N</i>=8) of the homologous
 series [Bi~2~S~3~]~2~&#x00B7;[AgBiS~2~]~(<i>N~{-</i>1)/2}
;
_journal_issue 5
_journal_name_full 'Acta Crystallographica Section C'
_journal_page_first i41
_journal_page_last i43
_journal_paper_doi 10.1107/S0108270105007493
_journal_volume 61
_journal_year 2005
_chemical_formula_iupac 'Ag3.5 Bi7.5 S13'
_chemical_formula_moiety 'Ag3.5 Bi7.5 S13'
_chemical_formula_sum 'Ag3.5 Bi7.5 S13'
_chemical_formula_weight 2361.805
_chemical_name_systematic
;
Silver bismuth sulfide (3.5/7.5/13)
;
_space_group_IT_number 12
_symmetry_cell_setting monoclinic
_symmetry_space_group_name_Hall '-C 2y'
_symmetry_space_group_name_H-M 'C 1 2/m 1'
_atom_sites_solution_primary direct
_atom_sites_solution_secondary difmap
_cell_angle_alpha 90.00
_cell_angle_beta 92.900(10)
_cell_angle_gamma 90.00
_cell_formula_units_Z 2
_cell_length_a 13.3237(2)
_cell_length_b 4.0455(4)
_cell_length_c 21.484(3)
_cell_measurement_reflns_used 1295
_cell_measurement_temperature 297(2)
_cell_measurement_theta_max 25.98
_cell_measurement_theta_min 2.85
_cell_volume 1156.5(2)
_computing_cell_refinement 'CELL (Stoe & Cie, 2000)'
_computing_data_collection 'EXPOSE (Stoe & Cie, 2000)'
_computing_data_reduction 'INTEGRATE (Stoe & Cie, 2000)'
_computing_molecular_graphics 'DIAMOND (Brandenburg, 1999)'
_computing_publication_material 'SHELXL97 and DIAMOND'
_computing_structure_refinement 'SHELXL97 (Sheldrick, 1997)'
_computing_structure_solution 'SHELXS97 (Sheldrick, 1997)'
_diffrn_ambient_temperature 297(2)
_diffrn_measured_fraction_theta_full 0.978
_diffrn_measured_fraction_theta_max 0.978
_diffrn_measurement_device_type 'Stoe IPDS I'
_diffrn_measurement_method '\f oscillation'
_diffrn_radiation_monochromator graphite
_diffrn_radiation_source 'fine-focus sealed tube'
_diffrn_radiation_type MoK\a
_diffrn_radiation_wavelength 0.71073
_diffrn_reflns_av_R_equivalents 0.0397
_diffrn_reflns_av_sigmaI/netI 0.0324
_diffrn_reflns_limit_h_max 16
_diffrn_reflns_limit_h_min -16
_diffrn_reflns_limit_k_max 4
_diffrn_reflns_limit_k_min -4
_diffrn_reflns_limit_l_max 26
_diffrn_reflns_limit_l_min -26
_diffrn_reflns_number 3944
_diffrn_reflns_theta_full 25.98
_diffrn_reflns_theta_max 25.98
_diffrn_reflns_theta_min 2.85
_diffrn_standards_decay_% 0
_diffrn_standards_interval_count 1\%
_diffrn_standards_interval_time 8
_diffrn_standards_number no
_exptl_absorpt_coefficient_mu 60.9
_exptl_absorpt_correction_T_max 0.343
_exptl_absorpt_correction_T_min 0.067
_exptl_absorpt_correction_type numerical
_exptl_absorpt_process_details
;
[X-RED32 (Stoe & Cie, 2001); crystal description using FACEIT (Stoe &
Cie,  1999), optimization using equivalent reflections (X-SHAPE; Stoe &
Cie, 1999)]
;
_exptl_crystal_colour black
_exptl_crystal_density_diffrn 6.782
_exptl_crystal_density_meas ?
_exptl_crystal_density_method 'not measured'
_exptl_crystal_description plate
_exptl_crystal_F_000 1990
_exptl_crystal_size_max 0.14
_exptl_crystal_size_mid 0.04
_exptl_crystal_size_min 0.02
_refine_diff_density_max 1.902
_refine_diff_density_min -1.472
_refine_ls_extinction_coef 0.00038(6)
_refine_ls_extinction_expression Fc^*^=kFc[1+0.001xFc^2^\l^3^/sin(2\q)]^-1/4^
_refine_ls_extinction_method SHELXL97
_refine_ls_goodness_of_fit_ref 1.069
_refine_ls_hydrogen_treatment none
_refine_ls_matrix_type full
_refine_ls_number_parameters 81
_refine_ls_number_reflns 1295
_refine_ls_number_restraints 1
_refine_ls_restrained_S_all 1.068
_refine_ls_R_factor_all 0.0576
_refine_ls_R_factor_gt 0.0435
_refine_ls_shift/su_max 0.009
_refine_ls_shift/su_mean 0.002
_refine_ls_structure_factor_coef Fsqd
_refine_ls_weighting_details 'calc w=1/[\s^2^(Fo^2^)+(0.0410P)^2^+88.7342P] where P=(Fo^2^+2Fc^2^)/3'
_refine_ls_weighting_scheme calc
_refine_ls_wR_factor_gt 0.0979
_refine_ls_wR_factor_ref 0.1044
_reflns_number_gt 980
_reflns_number_total 1295
_reflns_threshold_expression I>2\s(I)
_cod_data_source_file sq1196.cif
_cod_data_source_block I
_cod_depositor_comments
;
The following automatic conversions were performed:

'_exptl_crystal_density_meas' value 'not measured' was changed to '?'
- the value is perceived as not measured.

Automatic conversion script
Id: cif_fix_values 3008 2015-01-20 13:52:24Z robertas 
;
_cod_original_sg_symbol_Hall -C2y
_cod_original_sg_symbol_H-M 'C 2/m'
_cod_database_code 2014926
_cod_database_fobs_code 2014926

loop_
_symmetry_equiv_pos_as_xyz
'x, y, z'
'-x, y, -z'
'x+1/2, y+1/2, z'
'-x+1/2, y+1/2, -z'
'-x, -y, -z'
'x, -y, z'
'-x+1/2, -y+1/2, -z'
'x+1/2, -y+1/2, z'

loop_
_atom_site_label
_atom_site_fract_x
_atom_site_fract_y
_atom_site_fract_z
_atom_site_U_iso_or_equiv
_atom_site_adp_type
_atom_site_calc_flag
_atom_site_refinement_flags
_atom_site_occupancy
_atom_site_disorder_assembly
_atom_site_disorder_group
_atom_site_type_symbol
Bi1 0.23594(6) 0.0000 0.08464(4) 0.0322(3) Uani d S 1 . . Bi
Bi2 0.5000 0.0000 0.0000 0.0458(7) Uani d SP 0.2022(10) . . Bi
Ag2 0.5000 0.0000 0.0000 0.0458(7) Uani d SP 0.80 . . Ag
Bi3 0.01767(7) 0.5000 0.21444(5) 0.0313(4) Uani d SP 0.777(4) . . Bi
Ag3 0.01767(7) 0.5000 0.21444(5) 0.0313(4) Uani d SP 0.22 . . Ag
Bi4 0.30067(6) 0.5000 0.29459(5) 0.0292(4) Uani d SP 0.844(4) . . Bi
Ag4 0.30067(6) 0.5000 0.29459(5) 0.0292(4) Uani d SP 0.16 . . Ag
Bi5 0.08218(9) 0.0000 0.37761(7) 0.0374(6) Uani d SP 0.358(4) . . Bi
Ag5 0.08218(9) 0.0000 0.37761(7) 0.0374(6) Uani d SP 0.64 . . Ag
Bi6 0.36005(7) 0.0000 0.46000(5) 0.0323(4) Uani d SP 0.670(4) . . Bi
Ag6 0.36005(7) 0.0000 0.46000(5) 0.0323(4) Uani d SP 0.33 . . Ag
S1 0.3550(4) 0.5000 0.0257(3) 0.0227(11) Uani d S 1 . . S
S2 0.0975(4) 0.5000 0.1060(3) 0.0301(13) Uani d S 1 . . S
S3 0.3801(4) 0.5000 0.1850(3) 0.0241(12) Uani d S 1 . . S
S4 0.1612(4) 0.0000 0.2616(3) 0.0323(14) Uani d S 1 . . S
S5 0.4389(4) 0.0000 0.3418(3) 0.0298(13) Uani d S 1 . . S
S6 0.2184(4) 0.5000 0.4222(3) 0.0332(14) Uani d S 1 . . S
S7 0.5000 0.5000 0.5000 0.039(2) Uani d S 1 . . S

loop_
_atom_site_aniso_label
_atom_site_aniso_U_11
_atom_site_aniso_U_22
_atom_site_aniso_U_33
_atom_site_aniso_U_12
_atom_site_aniso_U_13
_atom_site_aniso_U_23
Bi1 0.0322(5) 0.0330(6) 0.0311(6) 0.000 -0.0018(3) 0.000
Bi2 0.0356(11) 0.0460(16) 0.0551(16) 0.000 -0.0037(10) 0.000
Ag2 0.0356(11) 0.0460(16) 0.0551(16) 0.000 -0.0037(10) 0.000
Bi3 0.0331(6) 0.0303(7) 0.0310(7) 0.000 0.0051(4) 0.000
Ag3 0.0331(6) 0.0303(7) 0.0310(7) 0.000 0.0051(4) 0.000
Bi4 0.0273(5) 0.0275(6) 0.0331(6) 0.000 0.0048(4) 0.000
Ag4 0.0273(5) 0.0275(6) 0.0331(6) 0.000 0.0048(4) 0.000
Bi5 0.0331(8) 0.0346(10) 0.0444(10) 0.000 -0.0005(6) 0.000
Ag5 0.0331(8) 0.0346(10) 0.0444(10) 0.000 -0.0005(6) 0.000
Bi6 0.0328(7) 0.0309(7) 0.0334(7) 0.000 0.0047(5) 0.000
Ag6 0.0328(7) 0.0309(7) 0.0334(7) 0.000 0.0047(5) 0.000
S1 0.019(2) 0.021(3) 0.029(3) 0.000 0.0056(19) 0.000
S2 0.031(3) 0.023(3) 0.037(3) 0.000 0.008(2) 0.000
S3 0.020(2) 0.024(3) 0.028(3) 0.000 -0.001(2) 0.000
S4 0.026(3) 0.023(3) 0.046(4) 0.000 -0.008(3) 0.000
S5 0.030(3) 0.028(3) 0.032(3) 0.000 0.005(2) 0.000
S6 0.029(3) 0.033(4) 0.037(4) 0.000 0.000(2) 0.000
S7 0.030(4) 0.029(5) 0.056(6) 0.000 -0.016(4) 0.000

loop_
_atom_type_symbol
_atom_type_description
_atom_type_scat_dispersion_real
_atom_type_scat_dispersion_imag
_atom_type_scat_source
S S 0.1246 0.1234 'International Tables Vol C Tables 4.2.6.8 and 6.1.1.4'
Ag Ag -0.8971 1.1015 'International Tables Vol C Tables 4.2.6.8 and 6.1.1.4'
I I -0.4742 1.8119 'International Tables Vol C Tables 4.2.6.8 and 6.1.1.4'
Bi Bi -4.1077 10.2566 'International Tables Vol C Tables 4.2.6.8 and 6.1.1.4'

loop_
_geom_angle_atom_site_label_1
_geom_angle_atom_site_label_2
_geom_angle_atom_site_label_3
_geom_angle_site_symmetry_1
_geom_angle_site_symmetry_3
_geom_angle
_geom_angle_publ_flag
S1 Bi1 S2 7 1_545 82.50(15) no
S1 Bi1 S2 7 . 82.50(15) no
S2 Bi1 S2 1_545 . 92.88(16) no
S1 Bi1 S1 7 . 80.93(13) no
S2 Bi1 S1 1_545 . 163.30(17) no
S2 Bi1 S1 . . 86.96(11) no
S1 Bi1 S1 7 1_545 80.93(13) no
S2 Bi1 S1 1_545 1_545 86.96(11) no
S2 Bi1 S1 . 1_545 163.30(17) no
S1 Bi1 S1 . 1_545 88.46(14) no
S1 Bi1 S3 7 . 141.53(7) no
S2 Bi1 S3 1_545 . 132.12(16) no
S2 Bi1 S3 . . 79.90(12) no
S1 Bi1 S3 . . 64.28(13) no
S1 Bi1 S3 1_545 . 112.36(12) no
S1 Bi1 S3 7 1_545 141.53(7) no
S2 Bi1 S3 1_545 1_545 79.90(12) no
S2 Bi1 S3 . 1_545 132.12(16) no
S1 Bi1 S3 . 1_545 112.36(12) no
S1 Bi1 S3 1_545 1_545 64.28(13) no
S3 Bi1 S3 . 1_545 71.44(10) no
S2 Bi2 S2 3_545 7 180.00(14) no
S2 Bi2 S1 3_545 1_545 98.31(14) no
S2 Bi2 S1 7 1_545 81.69(14) no
S2 Bi2 S1 3_545 . 98.31(14) no
S2 Bi2 S1 7 . 81.69(14) no
S1 Bi2 S1 1_545 . 89.60(13) no
S2 Bi2 S1 3_545 5_665 81.69(14) no
S2 Bi2 S1 7 5_665 98.31(14) no
S1 Bi2 S1 1_545 5_665 180.0(2) no
S1 Bi2 S1 . 5_665 90.40(13) no
S2 Bi2 S1 3_545 5_655 81.69(14) no
S2 Bi2 S1 7 5_655 98.31(14) no
S1 Bi2 S1 1_545 5_655 90.40(13) no
S1 Bi2 S1 . 5_655 180.0(2) no
S1 Bi2 S1 5_665 5_655 89.60(13) no
S2 Bi3 S3 . 3_445 95.19(15) no
S2 Bi3 S3 . 3_455 95.19(15) no
S3 Bi3 S3 3_445 3_455 93.31(15) no
S2 Bi3 S4 . 1_565 91.17(16) no
S3 Bi3 S4 3_445 1_565 172.87(18) no
S3 Bi3 S4 3_455 1_565 89.30(10) no
S2 Bi3 S4 . . 91.17(16) no
S3 Bi3 S4 3_445 . 89.30(10) no
S3 Bi3 S4 3_455 . 172.87(18) no
S4 Bi3 S4 1_565 . 87.36(15) no
S2 Bi3 S5 . 3_455 176.57(18) no
S3 Bi3 S5 3_445 3_455 87.16(14) no
S3 Bi3 S5 3_455 3_455 87.16(14) no
S4 Bi3 S5 1_565 3_455 86.34(15) no
S4 Bi3 S5 . 3_455 86.34(15) no
S3 Bi4 S4 . . 93.73(16) no
S3 Bi4 S4 . 1_565 93.73(16) no
S4 Bi4 S4 . 1_565 91.94(15) no
S3 Bi4 S5 . 1_565 92.07(14) no
S4 Bi4 S5 . 1_565 174.00(19) no
S4 Bi4 S5 1_565 1_565 89.22(10) no
S3 Bi4 S5 . . 92.07(14) no
S4 Bi4 S5 . . 89.22(10) no
S4 Bi4 S5 1_565 . 174.00(19) no
S5 Bi4 S5 1_565 . 89.03(16) no
S3 Bi4 S6 . . 177.69(16) no
S4 Bi4 S6 . . 87.87(16) no
S4 Bi4 S6 1_565 . 87.87(16) no
S5 Bi4 S6 1_565 . 86.29(14) no
S5 Bi4 S6 . . 86.29(14) no
S4 Bi5 S6 . . 92.16(15) no
S4 Bi5 S6 . 1_545 92.16(15) no
S6 Bi5 S6 . 1_545 90.39(16) no
S4 Bi5 S5 . 3_445 92.11(14) no
S6 Bi5 S5 . 3_445 175.72(19) no
S6 Bi5 S5 1_545 3_445 89.63(11) no
S4 Bi5 S5 . 3_455 92.11(14) no
S6 Bi5 S5 . 3_455 89.63(11) no
S6 Bi5 S5 1_545 3_455 175.72(19) no
S5 Bi5 S5 3_445 3_455 90.03(16) no
S4 Bi5 S7 . 3_445 179.72(12) no
S6 Bi5 S7 . 3_445 87.64(13) no
S6 Bi5 S7 1_545 3_445 87.64(13) no
S5 Bi5 S7 3_445 3_445 88.08(12) no
S5 Bi5 S7 3_455 3_445 88.08(12) no
S6 Bi6 S5 7_556 . 179.97(16) no
S6 Bi6 S7 7_556 . 89.77(8) no
S5 Bi6 S7 . . 90.21(8) no
S6 Bi6 S7 7_556 1_545 89.77(8) no
S5 Bi6 S7 . 1_545 90.21(8) no
S7 Bi6 S7 . 1_545 90.27(3) no
S6 Bi6 S6 7_556 1_545 89.18(16) no
S5 Bi6 S6 . 1_545 90.84(15) no
S7 Bi6 S6 . 1_545 178.95(13) no
S7 Bi6 S6 1_545 1_545 89.77(8) no
S6 Bi6 S6 7_556 . 89.18(16) no
S5 Bi6 S6 . . 90.84(15) no
S7 Bi6 S6 . . 89.77(8) no
S7 Bi6 S6 1_545 . 178.95(13) no
S6 Bi6 S6 1_545 . 90.18(16) no
Bi1 S1 Bi2 7 1_565 96.37(14) no
Bi1 S1 Bi2 7 . 96.37(14) no
Bi2 S1 Bi2 1_565 . 89.60(13) no
Bi1 S1 Bi1 7 1_565 99.07(13) no
Bi2 S1 Bi1 1_565 1_565 88.90(3) no
Bi2 S1 Bi1 . 1_565 164.6(2) no
Bi1 S1 Bi1 7 . 99.07(13) no
Bi2 S1 Bi1 1_565 . 164.6(2) no
Bi2 S1 Bi1 . . 88.90(3) no
Bi1 S1 Bi1 1_565 . 88.46(14) no
Bi1 S1 S3 7 . 157.97(19) no
Bi2 S1 S3 1_565 . 99.20(14) no
Bi2 S1 S3 . . 99.20(14) no
Bi1 S1 S3 1_565 . 65.90(11) no
Bi1 S1 S3 . . 65.90(11) no
Bi1 S1 S2 7 7 50.97(12) no
Bi2 S1 S2 1_565 7 95.65(15) no
Bi2 S1 S2 . 7 45.43(10) no
Bi1 S1 S2 1_565 7 150.0(2) no
Bi1 S1 S2 . 7 94.23(8) no
S3 S1 S2 . 7 141.50(11) no
Bi1 S1 S2 7 7_565 50.97(12) no
Bi2 S1 S2 1_565 7_565 45.43(10) no
Bi2 S1 S2 . 7_565 95.65(15) no
Bi1 S1 S2 1_565 7_565 94.23(8) no
Bi1 S1 S2 . 7_565 150.0(2) no
S3 S1 S2 . 7_565 141.50(11) no
S2 S1 S2 7 7_565 69.19(15) no
Bi2 S2 Bi3 3_455 . 125.6(2) no
Bi2 S2 Bi1 3_455 1_565 99.37(17) no
Bi3 S2 Bi1 . 1_565 116.73(17) no
Bi2 S2 Bi1 3_455 . 99.37(17) no
Bi3 S2 Bi1 . . 116.73(17) no
Bi1 S2 Bi1 1_565 . 92.88(16) no
Bi2 S2 S1 3_455 7 52.88(12) no
Bi3 S2 S1 . 7 143.75(9) no
Bi1 S2 S1 1_565 7 97.75(17) no
Bi1 S2 S1 . 7 46.53(10) no
Bi2 S2 S1 3_455 7_565 52.88(12) no
Bi3 S2 S1 . 7_565 143.75(9) no
Bi1 S2 S1 1_565 7_565 46.53(10) no
Bi1 S2 S1 . 7_565 97.75(17) no
S1 S2 S1 7 7_565 69.19(15) no
Bi4 S3 Bi3 . 3 94.96(15) no
Bi4 S3 Bi3 . 3_545 94.96(15) no
Bi3 S3 Bi3 3 3_545 93.31(15) no
Bi4 S3 S1 . . 150.71(19) no
Bi3 S3 S1 3 . 104.94(14) no
Bi3 S3 S1 3_545 . 104.94(14) no
Bi4 S3 Bi1 . . 108.76(13) no
Bi3 S3 Bi1 3 . 154.74(19) no
Bi3 S3 Bi1 3_545 . 93.17(6) no
S1 S3 Bi1 . . 49.82(9) no
Bi4 S3 Bi1 . 1_565 108.76(13) no
Bi3 S3 Bi1 3 1_565 93.17(6) no
Bi3 S3 Bi1 3_545 1_565 154.74(19) no
S1 S3 Bi1 . 1_565 49.82(9) no
Bi1 S3 Bi1 . 1_565 71.44(10) no
Bi5 S4 Bi4 . . 92.87(16) no
Bi5 S4 Bi4 . 1_545 92.87(16) no
Bi4 S4 Bi4 . 1_545 91.94(15) no
Bi5 S4 Bi3 . 1_545 92.32(15) no
Bi4 S4 Bi3 . 1_545 174.3(3) no
Bi4 S4 Bi3 1_545 1_545 90.11(2) no
Bi5 S4 Bi3 . . 92.32(15) no
Bi4 S4 Bi3 . . 90.11(2) no
Bi4 S4 Bi3 1_545 . 174.3(3) no
Bi3 S4 Bi3 1_545 . 87.36(15) no
Bi6 S5 Bi5 . 3 91.83(15) no
Bi6 S5 Bi5 . 3_545 91.83(15) no
Bi5 S5 Bi5 3 3_545 90.03(16) no
Bi6 S5 Bi4 . 1_545 93.24(14) no
Bi5 S5 Bi4 3 1_545 174.9(2) no
Bi5 S5 Bi4 3_545 1_545 90.24(3) no
Bi6 S5 Bi4 . . 93.24(14) no
Bi5 S5 Bi4 3 . 90.24(3) no
Bi5 S5 Bi4 3_545 . 174.9(2) no
Bi4 S5 Bi4 1_545 . 89.03(15) no
Bi6 S5 Bi3 . 3_545 178.6(2) no
Bi5 S5 Bi3 3 3_545 89.19(14) no
Bi5 S5 Bi3 3_545 3_545 89.19(14) no
Bi4 S5 Bi3 1_545 3_545 85.73(14) no
Bi4 S5 Bi3 . 3_545 85.73(14) no
Bi6 S6 Bi5 7_556 . 92.47(15) no
Bi6 S6 Bi5 7_556 1_565 92.47(15) no
Bi5 S6 Bi5 . 1_565 90.39(16) no
Bi6 S6 Bi6 7_556 1_565 90.82(16) no
Bi5 S6 Bi6 . 1_565 176.7(3) no
Bi5 S6 Bi6 1_565 1_565 89.62(3) no
Bi6 S6 Bi6 7_556 . 90.82(16) no
Bi5 S6 Bi6 . . 89.62(3) no
Bi5 S6 Bi6 1_565 . 176.7(3) no
Bi6 S6 Bi6 1_565 . 90.18(16) no
Bi6 S6 Bi4 7_556 . 179.4(2) no
Bi5 S6 Bi4 . . 87.09(15) no
Bi5 S6 Bi4 1_565 . 87.09(15) no
Bi6 S6 Bi4 1_565 . 89.63(14) no
Bi6 S6 Bi4 . . 89.63(14) no
Bi6 S7 Bi6 5_666 . 180.0 no
Bi6 S7 Bi6 5_666 5_656 90.27(3) no
Bi6 S7 Bi6 . 5_656 89.73(3) no
Bi6 S7 Bi6 5_666 1_565 89.73(3) no
Bi6 S7 Bi6 . 1_565 90.27(3) no
Bi6 S7 Bi6 5_656 1_565 180.00(4) no
Bi6 S7 Bi5 5_666 7_556 89.88(3) no
Bi6 S7 Bi5 . 7_556 90.12(3) no
Bi6 S7 Bi5 5_656 7_556 89.88(3) no
Bi6 S7 Bi5 1_565 7_556 90.12(3) no
Bi6 S7 Bi5 5_666 3 90.12(3) no
Bi6 S7 Bi5 . 3 89.88(3) no
Bi6 S7 Bi5 5_656 3 90.12(3) no
Bi6 S7 Bi5 1_565 3 89.88(3) no
Bi5 S7 Bi5 7_556 3 180.0 no

loop_
_geom_bond_atom_site_label_1
_geom_bond_atom_site_label_2
_geom_bond_site_symmetry_2
_geom_bond_distance
_geom_bond_publ_flag
Bi1 S1 7 2.608(6) no
Bi1 S2 1_545 2.791(4) no
Bi1 S2 . 2.791(4) no
Bi1 S1 . 2.900(4) no
Bi1 S1 1_545 2.900(4) no
Bi1 S3 . 3.465(4) no
Bi1 S3 1_545 3.465(4) no
Bi2 S2 3_545 2.565(6) no
Bi2 S2 7 2.565(6) no
Bi2 S1 1_545 2.871(3) no
Bi2 S1 . 2.871(3) no
Bi2 S1 5_665 2.871(3) no
Bi2 S1 5_655 2.871(3) no
Bi3 S2 . 2.609(6) no
Bi3 S3 3_445 2.781(3) no
Bi3 S3 3_455 2.781(3) no
Bi3 S4 1_565 2.929(4) no
Bi3 S4 . 2.929(4) no
Bi3 S5 3_455 2.979(6) no
Bi4 S3 . 2.630(6) no
Bi4 S4 . 2.813(4) no
Bi4 S4 1_565 2.813(4) no
Bi4 S5 1_565 2.885(4) no
Bi4 S5 . 2.885(4) no
Bi4 S6 . 3.002(6) no
Bi5 S4 . 2.753(7) no
Bi5 S6 . 2.851(4) no
Bi5 S6 1_545 2.851(4) no
Bi5 S5 3_445 2.860(4) no
Bi5 S5 3_455 2.860(4) no
Bi5 S7 3_445 2.8990(16) no
Bi6 S6 7_556 2.788(6) no
Bi6 S5 . 2.797(6) no
Bi6 S7 . 2.8539(7) no
Bi6 S7 1_545 2.8539(7) no
Bi6 S6 1_545 2.856(4) no
Bi6 S6 . 2.856(4) no
S1 Bi1 7 2.608(6) no
S1 Bi2 1_565 2.871(3) no
S1 Bi1 1_565 2.900(4) no
S1 S3 . 3.420(8) no
S1 S2 7 3.562(7) no
S1 S2 7_565 3.562(7) no
S2 Bi2 3_455 2.565(6) no
S2 Bi1 1_565 2.791(4) no
S2 S1 7 3.562(7) no
S2 S1 7_565 3.562(7) no
S3 Bi3 3 2.781(3) no
S3 Bi3 3_545 2.781(3) no
S3 Bi1 1_565 3.465(4) no
S4 Bi4 1_545 2.813(4) no
S4 Bi3 1_545 2.929(4) no
S5 Bi5 3 2.860(4) no
S5 Bi5 3_545 2.860(4) no
S5 Bi4 1_545 2.885(4) no
S5 Bi3 3_545 2.979(6) no
S6 Bi6 7_556 2.788(6) no
S6 Bi5 1_565 2.851(4) no
S6 Bi6 1_565 2.856(4) no
S7 Bi6 5_666 2.8539(8) no
S7 Bi6 5_656 2.8539(7) no
S7 Bi6 1_565 2.8539(7) no
S7 Bi5 7_556 2.8990(16) no
S7 Bi5 3 2.8990(16) no
